data_7049328
loop_
_publ_author_name
'Song, Tingting'
'Tao, Xin'
'Tong, Xiaobo'
'Liu, Ning'
'Gao, Wei'
'Mu, Xiaoyue'
'Mu, Ying'

_publ_section_title
;
 Synthesis and characterization of chromium complexes
 2-Me<sub>4</sub>CpC<sub>6</sub>H<sub>4</sub>CH<sub>2</sub>(R)NHCrCl<sub>2</sub>
 and their catalytic properties in ethylene homo- and co-polymerization.
;
_journal_issue 15
_journal_name_full 'Dalton transactions (Cambridge, England : 2003)'
_journal_page_first 4912
_journal_page_last 4920
_journal_paper_doi 10.1039/c9dt00448c
_journal_volume 48
_journal_year 2019
_chemical_formula_sum 'C24 H27 Cl2 Cr N'
_chemical_formula_weight 452.37
_space_group_IT_number 14
_space_group_name_Hall '-P 2ybc'
_space_group_name_H-M_alt 'P 1 21/c 1'
_symmetry_cell_setting monoclinic
_symmetry_space_group_name_Hall '-P 2ybc'
_symmetry_space_group_name_H-M 'P 1 21/c 1'
_atom_sites_solution_hydrogens geom
_atom_sites_solution_primary direct
_atom_sites_solution_secondary difmap
_audit_creation_method SHELXL-97
_audit_update_record
;
2018-08-29 deposited with the CCDC.    2019-03-12 downloaded from the CCDC.
;
_cell_angle_alpha 90.00
_cell_angle_beta 113.7230(10)
_cell_angle_gamma 90.00
_cell_formula_units_Z 4
_cell_length_a 10.4590(8)
_cell_length_b 26.893(2)
_cell_length_c 8.5983(6)
_cell_measurement_reflns_used 3102
_cell_measurement_temperature 185(2)
_cell_measurement_theta_max 25.122
_cell_measurement_theta_min 2.2565
_cell_volume 2214.1(3)
_computing_cell_refinement 'Bruker SMART'
_computing_data_collection 'Bruker SMART'
_computing_data_reduction 'Bruker SMART'
_computing_molecular_graphics 'Bruker SHELXL'
_computing_publication_material 'Bruker SHELXL'
_computing_structure_refinement 'SHELXL-97 (Sheldrick, 1997)'
_computing_structure_solution 'SHELXS-97 (Sheldrick, 1990)'
_diffrn_ambient_temperature 185(2)
_diffrn_measured_fraction_theta_full 0.997
_diffrn_measured_fraction_theta_max 0.997
_diffrn_measurement_device_type 'CCD area detector'
_diffrn_measurement_method 'phi and omega scan'
_diffrn_radiation_monochromator graphite
_diffrn_radiation_source 'fine-focus sealed tube'
_diffrn_radiation_type MoK\a
_diffrn_radiation_wavelength 0.71073
_diffrn_reflns_av_R_equivalents 0.0367
_diffrn_reflns_av_sigmaI/netI 0.0469
_diffrn_reflns_limit_h_max 13
_diffrn_reflns_limit_h_min -10
_diffrn_reflns_limit_k_max 30
_diffrn_reflns_limit_k_min -33
_diffrn_reflns_limit_l_max 5
_diffrn_reflns_limit_l_min -10
_diffrn_reflns_number 12593
_diffrn_reflns_theta_full 26.39
_diffrn_reflns_theta_max 26.39
_diffrn_reflns_theta_min 2.13
_exptl_absorpt_coefficient_mu 0.768
_exptl_absorpt_correction_T_max 0.8936
_exptl_absorpt_correction_T_min 0.8679
_exptl_absorpt_correction_type multi-scan
_exptl_absorpt_process_details 'SADABS; Bruker, 2000'
_exptl_crystal_colour blue
_exptl_crystal_density_diffrn 1.357
_exptl_crystal_density_method 'not measured'
_exptl_crystal_description block
_exptl_crystal_F_000 944
_exptl_crystal_size_max 0.19
_exptl_crystal_size_mid 0.17
_exptl_crystal_size_min 0.15
_refine_diff_density_max 0.709
_refine_diff_density_min -0.265
_refine_diff_density_rms 0.071
_refine_ls_extinction_method none
_refine_ls_goodness_of_fit_ref 1.049
_refine_ls_hydrogen_treatment constr
_refine_ls_matrix_type full
_refine_ls_number_parameters 259
_refine_ls_number_reflns 4521
_refine_ls_number_restraints 0
_refine_ls_restrained_S_all 1.049
_refine_ls_R_factor_all 0.0631
_refine_ls_R_factor_gt 0.0457
_refine_ls_shift/su_max 0.000
_refine_ls_shift/su_mean 0.000
_refine_ls_structure_factor_coef Fsqd
_refine_ls_weighting_details 'calc w=1/[\s^2^(Fo^2^)+(0.0517P)^2^+0.9955P] where P=(Fo^2^+2Fc^2^)/3'
_refine_ls_weighting_scheme calc
_refine_ls_wR_factor_gt 0.1043
_refine_ls_wR_factor_ref 0.1131
_reflns_number_gt 3523
_reflns_number_total 4521
_reflns_threshold_expression >2sigma(I)
_cod_data_source_file c9dt00448c2.cif
_cod_data_source_block dd
_cod_depositor_comments
;
The following automatic conversions were performed:

'_symmetry_cell_setting' value 'Monoclinic' changed to 'monoclinic'
according to
/home/data/users/saulius/crontab/automatic-downloads/rss-feeds/RSC/lib/dictionaries/cif_core.dic
dictionary named 'cif_core.dic' version 2.4.2 from 2011-04-26.

'_exptl_absorpt_correction_type' value 'Multi-scan' changed to
'multi-scan' according to
/home/data/users/saulius/crontab/automatic-downloads/rss-feeds/RSC/lib/dictionaries/cif_core.dic
dictionary named 'cif_core.dic' version 2.4.2 from 2011-04-26.

Automatic conversion script
Id: cif_fix_values 4973 2017-02-22 13:04:09Z antanas 

 Adding full bibliography for 7049327--7049329.cif.
;
_cod_original_sg_symbol_H-M P2(1)/c
_cod_database_code 7049328

loop_
_symmetry_equiv_pos_as_xyz
'x, y, z'
'-x, y+1/2, -z+1/2'
'-x, -y, -z'
'x, -y-1/2, z-1/2'

loop_
_atom_site_label
_atom_site_type_symbol
_atom_site_fract_x
_atom_site_fract_y
_atom_site_fract_z
_atom_site_U_iso_or_equiv
_atom_site_adp_type
_atom_site_occupancy
_atom_site_symmetry_multiplicity
_atom_site_calc_flag
_atom_site_refinement_flags
Cr1 Cr 0.47419(4) 0.129583(16) 0.32268(5) 0.02269(13) Uani 1 1 d .
Cl1 Cl 0.51754(7) 0.15540(3) 0.09510(9) 0.03525(19) Uani 1 1 d .
Cl2 Cl 0.61825(8) 0.06048(3) 0.40185(10) 0.0440(2) Uani 1 1 d .
N1 N 0.3072(2) 0.07825(8) 0.1795(3) 0.0252(5) Uani 1 1 d .
C17 C 0.2313(3) 0.07206(10) -0.0061(3) 0.0239(6) Uani 1 1 d .
C9 C 0.3411(3) 0.24497(10) 0.2554(4) 0.0303(6) Uani 1 1 d .
H9A H 0.3596 0.2762 0.3142 0.045 Uiso 1 1 calc R
H9B H 0.2421 0.2397 0.2014 0.045 Uiso 1 1 calc R
H9C H 0.3794 0.2453 0.1709 0.045 Uiso 1 1 calc R
C24 C 0.1366(3) 0.16114(10) -0.0505(3) 0.0304(6) Uani 1 1 d .
H24A H 0.1107 0.1839 -0.1443 0.046 Uiso 1 1 calc R
H24B H 0.2250 0.1709 0.0357 0.046 Uiso 1 1 calc R
H24C H 0.0668 0.1617 -0.0044 0.046 Uiso 1 1 calc R
C15 C 0.1283(3) 0.10999(11) 0.2865(3) 0.0270(6) Uani 1 1 d .
C2 C 0.4069(3) 0.20401(10) 0.3790(3) 0.0242(6) Uani 1 1 d .
C5 C 0.4457(3) 0.13789(10) 0.5646(3) 0.0237(6) Uani 1 1 d .
C1 C 0.3393(3) 0.16521(10) 0.4326(3) 0.0217(5) Uani 1 1 d .
C6 C 0.4243(3) 0.09693(11) 0.6705(3) 0.0327(7) Uani 1 1 d .
H6A H 0.4581 0.0662 0.6447 0.049 Uiso 1 1 calc R
H6B H 0.3265 0.0939 0.6457 0.049 Uiso 1 1 calc R
H6C H 0.4745 0.1046 0.7887 0.049 Uiso 1 1 calc R
C18 C 0.1478(3) 0.10940(10) -0.1108(3) 0.0250(6) Uani 1 1 d .
C10 C 0.1872(3) 0.15533(10) 0.3632(3) 0.0249(6) Uani 1 1 d .
C16 C 0.2142(3) 0.06683(11) 0.2714(3) 0.0301(6) Uani 1 1 d .
H16A H 0.1515 0.0400 0.2122 0.036 Uiso 1 1 calc R
H16B H 0.2721 0.0551 0.3846 0.036 Uiso 1 1 calc R
C7 C 0.7146(3) 0.14392(13) 0.7255(4) 0.0393(8) Uani 1 1 d .
H7A H 0.7886 0.1600 0.7055 0.059 Uiso 1 1 calc R
H7B H 0.7243 0.1085 0.7211 0.059 Uiso 1 1 calc R
H7C H 0.7194 0.1532 0.8355 0.059 Uiso 1 1 calc R
C11 C 0.0995(3) 0.19336(12) 0.3705(3) 0.0320(7) Uani 1 1 d .
H11 H 0.1378 0.2237 0.4192 0.038 Uiso 1 1 calc R
C4 C 0.5762(3) 0.15965(11) 0.5916(3) 0.0287(6) Uani 1 1 d .
C3 C 0.5535(3) 0.19946(10) 0.4756(3) 0.0268(6) Uani 1 1 d .
C22 C 0.2454(3) 0.02579(10) -0.0729(3) 0.0269(6) Uani 1 1 d .
C20 C 0.0827(3) 0.05270(11) -0.3487(4) 0.0342(7) Uani 1 1 d .
H20 H 0.0306 0.0460 -0.4630 0.041 Uiso 1 1 calc R
C21 C 0.1703(3) 0.01701(11) -0.2452(4) 0.0316(7) Uani 1 1 d .
H21 H 0.1793 -0.0134 -0.2913 0.038 Uiso 1 1 calc R
C19 C 0.0724(3) 0.09844(11) -0.2823(3) 0.0301(6) Uani 1 1 d .
H19 H 0.0141 0.1225 -0.3533 0.036 Uiso 1 1 calc R
C8 C 0.6614(3) 0.23301(12) 0.4589(4) 0.0372(7) Uani 1 1 d .
H8A H 0.6649 0.2635 0.5183 0.056 Uiso 1 1 calc R
H8B H 0.6376 0.2400 0.3410 0.056 Uiso 1 1 calc R
H8C H 0.7510 0.2170 0.5068 0.056 Uiso 1 1 calc R
C14 C -0.0160(3) 0.10474(13) 0.2219(4) 0.0384(8) Uani 1 1 d .
H14 H -0.0559 0.0749 0.1702 0.046 Uiso 1 1 calc R
C23 C 0.3364(3) -0.01485(11) 0.0368(4) 0.0375(7) Uani 1 1 d .
H23A H 0.3389 -0.0422 -0.0335 0.056 Uiso 1 1 calc R
H23B H 0.2989 -0.0258 0.1162 0.056 Uiso 1 1 calc R
H23C H 0.4293 -0.0024 0.0976 0.056 Uiso 1 1 calc R
C12 C -0.0436(3) 0.18687(14) 0.3066(4) 0.0434(8) Uani 1 1 d .
H12 H -0.1004 0.2125 0.3140 0.052 Uiso 1 1 calc R
C13 C -0.1021(3) 0.14240(15) 0.2320(4) 0.0471(9) Uani 1 1 d .
H13 H -0.1983 0.1378 0.1890 0.056 Uiso 1 1 calc R

loop_
_atom_site_aniso_label
_atom_site_aniso_U_11
_atom_site_aniso_U_22
_atom_site_aniso_U_33
_atom_site_aniso_U_23
_atom_site_aniso_U_13
_atom_site_aniso_U_12
Cr1 0.0195(2) 0.0276(3) 0.0203(2) -0.00272(18) 0.00741(17) 0.00233(17)
Cl1 0.0342(4) 0.0484(5) 0.0274(4) -0.0026(3) 0.0168(3) -0.0029(3)
Cl2 0.0361(4) 0.0450(5) 0.0403(4) -0.0070(4) 0.0043(3) 0.0190(3)
N1 0.0269(12) 0.0261(13) 0.0205(11) -0.0014(9) 0.0072(9) -0.0014(9)
C17 0.0234(13) 0.0254(15) 0.0220(13) -0.0005(11) 0.0083(11) -0.0044(11)
C9 0.0346(16) 0.0277(16) 0.0269(15) -0.0013(12) 0.0106(13) -0.0009(12)
C24 0.0334(16) 0.0273(16) 0.0254(15) 0.0027(12) 0.0065(12) 0.0042(12)
C15 0.0277(14) 0.0343(16) 0.0194(13) 0.0055(12) 0.0099(11) -0.0033(12)
C2 0.0251(14) 0.0270(15) 0.0205(13) -0.0050(11) 0.0091(11) -0.0014(11)
C5 0.0222(13) 0.0293(15) 0.0174(13) -0.0014(11) 0.0058(11) 0.0035(11)
C1 0.0213(13) 0.0262(14) 0.0183(13) -0.0034(11) 0.0085(11) 0.0025(10)
C6 0.0336(16) 0.0399(18) 0.0200(14) 0.0056(13) 0.0060(12) 0.0048(13)
C18 0.0234(13) 0.0268(15) 0.0254(14) -0.0002(11) 0.0104(11) -0.0033(11)
C10 0.0214(13) 0.0354(17) 0.0178(13) 0.0064(11) 0.0076(11) 0.0036(11)
C16 0.0354(16) 0.0305(16) 0.0212(14) 0.0021(11) 0.0082(12) -0.0071(12)
C7 0.0254(15) 0.053(2) 0.0311(16) -0.0052(14) 0.0020(13) 0.0060(14)
C11 0.0274(15) 0.0404(18) 0.0273(15) 0.0031(13) 0.0101(12) 0.0076(13)
C4 0.0235(14) 0.0363(17) 0.0234(14) -0.0085(12) 0.0063(11) 0.0017(12)
C3 0.0230(13) 0.0327(16) 0.0233(14) -0.0087(12) 0.0078(11) -0.0029(11)
C22 0.0261(14) 0.0257(15) 0.0292(15) -0.0021(12) 0.0116(12) -0.0050(11)
C20 0.0407(17) 0.0375(18) 0.0229(15) -0.0028(13) 0.0113(13) -0.0109(14)
C21 0.0388(16) 0.0273(16) 0.0324(16) -0.0086(12) 0.0183(13) -0.0091(12)
C19 0.0294(15) 0.0328(17) 0.0247(15) 0.0057(12) 0.0071(12) -0.0015(12)
C8 0.0303(16) 0.0450(19) 0.0382(17) -0.0095(15) 0.0157(14) -0.0100(13)
C14 0.0286(16) 0.053(2) 0.0282(16) 0.0074(14) 0.0058(13) -0.0122(14)
C23 0.0427(18) 0.0270(17) 0.0395(18) -0.0028(13) 0.0132(14) 0.0035(13)
C12 0.0278(16) 0.067(2) 0.0364(18) 0.0099(17) 0.0138(14) 0.0161(16)
C13 0.0203(15) 0.078(3) 0.0383(19) 0.0134(18) 0.0073(14) -0.0014(16)

loop_
_atom_type_symbol
_atom_type_description
_atom_type_scat_dispersion_real
_atom_type_scat_dispersion_imag
_atom_type_scat_source
C C 0.0033 0.0016 'International Tables Vol C Tables 4.2.6.8 and 6.1.1.4'
H H 0.0000 0.0000 'International Tables Vol C Tables 4.2.6.8 and 6.1.1.4'
N N 0.0061 0.0033 'International Tables Vol C Tables 4.2.6.8 and 6.1.1.4'
Cl Cl 0.1484 0.1585 'International Tables Vol C Tables 4.2.6.8 and 6.1.1.4'
Cr Cr 0.3209 0.6236 'International Tables Vol C Tables 4.2.6.8 and 6.1.1.4'

loop_
_geom_angle_atom_site_label_1
_geom_angle_atom_site_label_2
_geom_angle_atom_site_label_3
_geom_angle
N1 Cr1 C1 90.69(9)
N1 Cr1 C5 102.32(9)
C1 Cr1 C5 37.65(9)
N1 Cr1 C2 116.03(9)
C1 Cr1 C2 37.68(9)
C5 Cr1 C2 62.38(10)
N1 Cr1 C3 151.94(9)
C1 Cr1 C3 62.39(10)
C5 Cr1 C3 61.80(10)
C2 Cr1 C3 37.01(9)
N1 Cr1 C4 138.00(10)
C1 Cr1 C4 61.88(9)
C5 Cr1 C4 36.68(10)
C2 Cr1 C4 61.37(10)
C3 Cr1 C4 36.51(10)
N1 Cr1 Cl1 95.66(6)
C1 Cr1 Cl1 127.98(7)
C5 Cr1 Cl1 156.26(8)
C2 Cr1 Cl1 95.83(7)
C3 Cr1 Cl1 95.33(7)
C4 Cr1 Cl1 126.13(8)
N1 Cr1 Cl2 86.35(6)
C1 Cr1 Cl2 132.43(7)
C5 Cr1 Cl2 96.99(7)
C2 Cr1 Cl2 151.41(7)
C3 Cr1 Cl2 117.06(7)
C4 Cr1 Cl2 90.16(7)
Cl1 Cr1 Cl2 99.53(3)
C17 N1 C16 111.3(2)
C17 N1 Cr1 129.94(17)
C16 N1 Cr1 111.82(16)
C18 C17 C22 121.0(2)
C18 C17 N1 122.7(2)
C22 C17 N1 116.3(2)
C2 C9 H9A 109.5
C2 C9 H9B 109.5
H9A C9 H9B 109.5
C2 C9 H9C 109.5
H9A C9 H9C 109.5
H9B C9 H9C 109.5
C18 C24 H24A 109.5
C18 C24 H24B 109.5
H24A C24 H24B 109.5
C18 C24 H24C 109.5
H24A C24 H24C 109.5
H24B C24 H24C 109.5
C14 C15 C10 118.5(3)
C14 C15 C16 118.5(3)
C10 C15 C16 123.0(2)
C3 C2 C1 107.7(2)
C3 C2 C9 123.9(2)
C1 C2 C9 128.3(2)
C3 C2 Cr1 71.99(15)
C1 C2 Cr1 69.99(15)
C9 C2 Cr1 126.90(18)
C4 C5 C1 107.9(2)
C4 C5 C6 125.0(2)
C1 C5 C6 126.8(2)
C4 C5 Cr1 73.25(15)
C1 C5 Cr1 70.39(14)
C6 C5 Cr1 126.92(19)
C5 C1 C2 107.5(2)
C5 C1 C10 126.4(2)
C2 C1 C10 126.0(2)
C5 C1 Cr1 71.96(14)
C2 C1 Cr1 72.32(15)
C10 C1 Cr1 121.15(18)
C5 C6 H6A 109.5
C5 C6 H6B 109.5
H6A C6 H6B 109.5
C5 C6 H6C 109.5
H6A C6 H6C 109.5
H6B C6 H6C 109.5
C19 C18 C17 118.0(3)
C19 C18 C24 118.0(2)
C17 C18 C24 123.9(2)
C11 C10 C15 119.0(2)
C11 C10 C1 118.1(3)
C15 C10 C1 122.8(2)
C15 C16 N1 114.9(2)
C15 C16 H16A 108.5
N1 C16 H16A 108.5
C15 C16 H16B 108.5
N1 C16 H16B 108.5
H16A C16 H16B 107.5
C4 C7 H7A 109.5
C4 C7 H7B 109.5
H7A C7 H7B 109.5
C4 C7 H7C 109.5
H7A C7 H7C 109.5
H7B C7 H7C 109.5
C12 C11 C10 121.1(3)
C12 C11 H11 119.4
C10 C11 H11 119.4
C5 C4 C3 108.6(2)
C5 C4 C7 125.2(3)
C3 C4 C7 126.1(3)
C5 C4 Cr1 70.07(15)
C3 C4 Cr1 71.04(15)
C7 C4 Cr1 126.4(2)
C4 C3 C2 108.1(2)
C4 C3 C8 127.1(3)
C2 C3 C8 124.7(3)
C4 C3 Cr1 72.45(16)
C2 C3 Cr1 71.00(15)
C8 C3 Cr1 124.21(19)
C21 C22 C17 118.7(3)
C21 C22 C23 119.2(3)
C17 C22 C23 122.1(2)
C21 C20 C19 119.8(3)
C21 C20 H20 120.1
C19 C20 H20 120.1
C20 C21 C22 121.0(3)
C20 C21 H21 119.5
C22 C21 H21 119.5
C20 C19 C18 121.4(3)
C20 C19 H19 119.3
C18 C19 H19 119.3
C3 C8 H8A 109.5
C3 C8 H8B 109.5
H8A C8 H8B 109.5
C3 C8 H8C 109.5
H8A C8 H8C 109.5
H8B C8 H8C 109.5
C13 C14 C15 122.1(3)
C13 C14 H14 119.0
C15 C14 H14 119.0
C22 C23 H23A 109.5
C22 C23 H23B 109.5
H23A C23 H23B 109.5
C22 C23 H23C 109.5
H23A C23 H23C 109.5
H23B C23 H23C 109.5
C13 C12 C11 120.1(3)
C13 C12 H12 119.9
C11 C12 H12 119.9
C12 C13 C14 119.1(3)
C12 C13 H13 120.4
C14 C13 H13 120.4

loop_
_geom_bond_atom_site_label_1
_geom_bond_atom_site_label_2
_geom_bond_distance
Cr1 N1 2.178(2)
Cr1 C1 2.208(2)
Cr1 C5 2.228(3)
Cr1 C2 2.239(3)
Cr1 C3 2.252(3)
Cr1 C4 2.270(3)
Cr1 Cl1 2.2870(8)
Cr1 Cl2 2.3156(8)
N1 C17 1.478(3)
N1 C16 1.511(3)
C17 C18 1.396(4)
C17 C22 1.403(4)
C9 C2 1.493(4)
C9 H9A 0.9600
C9 H9B 0.9600
C9 H9C 0.9600
C24 C18 1.506(4)
C24 H24A 0.9600
C24 H24B 0.9600
C24 H24C 0.9600
C15 C14 1.390(4)
C15 C10 1.405(4)
C15 C16 1.506(4)
C2 C3 1.425(4)
C2 C1 1.436(4)
C5 C4 1.416(4)
C5 C1 1.432(4)
C5 C6 1.502(4)
C1 C10 1.481(4)
C6 H6A 0.9600
C6 H6B 0.9600
C6 H6C 0.9600
C18 C19 1.396(4)
C10 C11 1.392(4)
C16 H16A 0.9700
C16 H16B 0.9700
C7 C4 1.503(4)
C7 H7A 0.9600
C7 H7B 0.9600
C7 H7C 0.9600
C11 C12 1.382(4)
C11 H11 0.9300
C4 C3 1.417(4)
C3 C8 1.496(4)
C22 C21 1.390(4)
C22 C23 1.506(4)
C20 C21 1.377(4)
C20 C19 1.378(4)
C20 H20 0.9300
C21 H21 0.9300
C19 H19 0.9300
C8 H8A 0.9600
C8 H8B 0.9600
C8 H8C 0.9600
C14 C13 1.381(5)
C14 H14 0.9300
C23 H23A 0.9600
C23 H23B 0.9600
C23 H23C 0.9600
C12 C13 1.379(5)
C12 H12 0.9300
C13 H13 0.9300

loop_
_geom_torsion_atom_site_label_1
_geom_torsion_atom_site_label_2
_geom_torsion_atom_site_label_3
_geom_torsion_atom_site_label_4
_geom_torsion
C1 Cr1 N1 C17 116.8(2)
C5 Cr1 N1 C17 152.9(2)
C2 Cr1 N1 C17 87.8(2)
C3 Cr1 N1 C17 101.1(3)
C4 Cr1 N1 C17 163.1(2)
Cl1 Cr1 N1 C17 -11.5(2)
Cl2 Cr1 N1 C17 -110.7(2)
C1 Cr1 N1 C16 -30.86(18)
C5 Cr1 N1 C16 5.25(18)
C2 Cr1 N1 C16 -59.83(19)
C3 Cr1 N1 C16 -46.5(3)
C4 Cr1 N1 C16 15.4(2)
Cl1 Cr1 N1 C16 -159.15(16)
Cl2 Cr1 N1 C16 101.62(16)
C16 N1 C17 C18 84.1(3)
Cr1 N1 C17 C18 -63.7(3)
C16 N1 C17 C22 -94.7(3)
Cr1 N1 C17 C22 117.5(2)
N1 Cr1 C2 C3 169.66(15)
C1 Cr1 C2 C3 117.3(2)
C5 Cr1 C2 C3 78.93(17)
C4 Cr1 C2 C3 37.15(16)
Cl1 Cr1 C2 C3 -91.13(15)
Cl2 Cr1 C2 C3 31.2(2)
N1 Cr1 C2 C1 52.39(16)
C5 Cr1 C2 C1 -38.33(14)
C3 Cr1 C2 C1 -117.3(2)
C4 Cr1 C2 C1 -80.12(16)
Cl1 Cr1 C2 C1 151.61(13)
Cl2 Cr1 C2 C1 -86.0(2)
N1 Cr1 C2 C9 -71.0(2)
C1 Cr1 C2 C9 -123.4(3)
C5 Cr1 C2 C9 -161.8(3)
C3 Cr1 C2 C9 119.3(3)
C4 Cr1 C2 C9 156.4(3)
Cl1 Cr1 C2 C9 28.2(2)
Cl2 Cr1 C2 C9 150.54(17)
N1 Cr1 C5 C4 168.58(16)
C1 Cr1 C5 C4 -116.7(2)
C2 Cr1 C5 C4 -78.30(17)
C3 Cr1 C5 C4 -36.21(16)
Cl1 Cr1 C5 C4 -53.1(3)
Cl2 Cr1 C5 C4 80.81(16)
N1 Cr1 C5 C1 -74.75(16)
C2 Cr1 C5 C1 38.36(15)
C3 Cr1 C5 C1 80.45(16)
C4 Cr1 C5 C1 116.7(2)
Cl1 Cr1 C5 C1 63.6(2)
Cl2 Cr1 C5 C1 -162.53(14)
N1 Cr1 C5 C6 47.1(2)
C1 Cr1 C5 C6 121.8(3)
C2 Cr1 C5 C6 160.2(3)
C3 Cr1 C5 C6 -157.7(3)
C4 Cr1 C5 C6 -121.5(3)
Cl1 Cr1 C5 C6 -174.56(15)
Cl2 Cr1 C5 C6 -40.7(2)
C4 C5 C1 C2 0.1(3)
C6 C5 C1 C2 174.0(3)
Cr1 C5 C1 C2 -64.03(17)
C4 C5 C1 C10 179.9(2)
C6 C5 C1 C10 -6.2(4)
Cr1 C5 C1 C10 115.8(3)
C4 C5 C1 Cr1 64.10(19)
C6 C5 C1 Cr1 -122.0(3)
C3 C2 C1 C5 1.3(3)
C9 C2 C1 C5 -174.4(3)
Cr1 C2 C1 C5 63.79(17)
C3 C2 C1 C10 -178.6(2)
C9 C2 C1 C10 5.7(4)
Cr1 C2 C1 C10 -116.1(3)
C3 C2 C1 Cr1 -62.53(18)
C9 C2 C1 Cr1 121.8(3)
N1 Cr1 C1 C5 109.50(16)
C2 Cr1 C1 C5 -115.9(2)
C3 Cr1 C1 C5 -78.75(16)
C4 Cr1 C1 C5 -37.24(16)
Cl1 Cr1 C1 C5 -152.77(13)
Cl2 Cr1 C1 C5 23.81(19)
N1 Cr1 C1 C2 -134.61(15)
C5 Cr1 C1 C2 115.9(2)
C3 Cr1 C1 C2 37.14(15)
C4 Cr1 C1 C2 78.65(16)
Cl1 Cr1 C1 C2 -36.88(17)
Cl2 Cr1 C1 C2 139.70(13)
N1 Cr1 C1 C10 -12.7(2)
C5 Cr1 C1 C10 -122.2(3)
C2 Cr1 C1 C10 121.9(3)
C3 Cr1 C1 C10 159.1(2)
C4 Cr1 C1 C10 -159.4(2)
Cl1 Cr1 C1 C10 85.1(2)
Cl2 Cr1 C1 C10 -98.4(2)
C22 C17 C18 C19 3.5(4)
N1 C17 C18 C19 -175.3(2)
C22 C17 C18 C24 -175.1(3)
N1 C17 C18 C24 6.1(4)
C14 C15 C10 C11 -0.5(4)
C16 C15 C10 C11 179.5(2)
C14 C15 C10 C1 -178.6(2)
C16 C15 C10 C1 1.5(4)
C5 C1 C10 C11 122.2(3)
C2 C1 C10 C11 -58.0(4)
Cr1 C1 C10 C11 -148.1(2)
C5 C1 C10 C15 -59.7(4)
C2 C1 C10 C15 120.1(3)
Cr1 C1 C10 C15 30.0(3)
C14 C15 C16 N1 123.0(3)
C10 C15 C16 N1 -57.0(3)
C17 N1 C16 C15 -86.5(3)
Cr1 N1 C16 C15 67.4(2)
C15 C10 C11 C12 1.2(4)
C1 C10 C11 C12 179.4(3)
C1 C5 C4 C3 -1.4(3)
C6 C5 C4 C3 -175.4(3)
Cr1 C5 C4 C3 60.85(19)
C1 C5 C4 C7 176.7(3)
C6 C5 C4 C7 2.6(4)
Cr1 C5 C4 C7 -121.1(3)
C1 C5 C4 Cr1 -62.24(18)
C6 C5 C4 Cr1 123.7(3)
N1 Cr1 C4 C5 -16.8(2)
C1 Cr1 C4 C5 38.24(15)
C2 Cr1 C4 C5 81.30(17)
C3 Cr1 C4 C5 119.0(2)
Cl1 Cr1 C4 C5 156.52(13)
Cl2 Cr1 C4 C5 -101.53(15)
N1 Cr1 C4 C3 -135.75(16)
C1 Cr1 C4 C3 -80.72(17)
C5 Cr1 C4 C3 -119.0(2)
C2 Cr1 C4 C3 -37.66(15)
Cl1 Cr1 C4 C3 37.57(18)
Cl2 Cr1 C4 C3 139.52(15)
N1 Cr1 C4 C7 102.9(3)
C1 Cr1 C4 C7 157.9(3)
C5 Cr1 C4 C7 119.7(3)
C2 Cr1 C4 C7 -159.0(3)
C3 Cr1 C4 C7 -121.4(3)
Cl1 Cr1 C4 C7 -83.8(3)
Cl2 Cr1 C4 C7 18.2(3)
C5 C4 C3 C2 2.2(3)
C7 C4 C3 C2 -175.8(3)
Cr1 C4 C3 C2 62.42(18)
C5 C4 C3 C8 179.7(3)
C7 C4 C3 C8 1.7(5)
Cr1 C4 C3 C8 -120.0(3)
C5 C4 C3 Cr1 -60.24(19)
C7 C4 C3 Cr1 121.7(3)
C1 C2 C3 C4 -2.1(3)
C9 C2 C3 C4 173.8(2)
Cr1 C2 C3 C4 -63.35(19)
C1 C2 C3 C8 -179.8(3)
C9 C2 C3 C8 -3.8(4)
Cr1 C2 C3 C8 119.0(3)
C1 C2 C3 Cr1 61.24(18)
C9 C2 C3 Cr1 -122.8(3)
N1 Cr1 C3 C4 97.0(2)
C1 Cr1 C3 C4 79.20(17)
C5 Cr1 C3 C4 36.37(15)
C2 Cr1 C3 C4 117.0(2)
Cl1 Cr1 C3 C4 -150.36(15)
Cl2 Cr1 C3 C4 -46.80(17)
N1 Cr1 C3 C2 -20.1(3)
C1 Cr1 C3 C2 -37.82(15)
C5 Cr1 C3 C2 -80.65(16)
C4 Cr1 C3 C2 -117.0(2)
Cl1 Cr1 C3 C2 92.62(15)
Cl2 Cr1 C3 C2 -163.82(13)
N1 Cr1 C3 C8 -139.6(2)
C1 Cr1 C3 C8 -157.4(3)
C5 Cr1 C3 C8 159.8(3)
C2 Cr1 C3 C8 -119.6(3)
C4 Cr1 C3 C8 123.4(3)
Cl1 Cr1 C3 C8 -26.9(2)
Cl2 Cr1 C3 C8 76.6(2)
C18 C17 C22 C21 -2.3(4)
N1 C17 C22 C21 176.6(2)
C18 C17 C22 C23 179.2(3)
N1 C17 C22 C23 -2.0(4)
C19 C20 C21 C22 2.1(4)
C17 C22 C21 C20 -0.6(4)
C23 C22 C21 C20 178.0(3)
C21 C20 C19 C18 -0.9(4)
C17 C18 C19 C20 -1.9(4)
C24 C18 C19 C20 176.8(3)
C10 C15 C14 C13 -0.5(4)
C16 C15 C14 C13 179.5(3)
C10 C11 C12 C13 -0.9(5)
C11 C12 C13 C14 -0.1(5)
C15 C14 C13 C12 0.8(5)
